data_7717878
loop_
_publ_author_name
'Goyal, Manu'
'Negi, Chandrakala'
'Garg, Nitish Kumar'
'Jain, Shalender'
'Singh, Sanjay'

_publ_section_title
;
 Reactions of chalcogens and borane with phosphazane macrocycles assembled
 from diethanolamine and P2N2 building blocks
;
_journal_name_full 'Dalton Transactions'
_journal_paper_doi 10.1039/D4DT03229B
_journal_year 2025
_chemical_formula_moiety 'C36 H62 N6 O4 P4'
_chemical_formula_sum 'C36 H62 N6 O4 P4'
_chemical_formula_weight 766.79
_space_group_crystal_system triclinic
_space_group_IT_number 2
_space_group_name_Hall '-P 1'
_space_group_name_H-M_alt 'P -1'
_atom_sites_solution_hydrogens geom
_atom_sites_solution_primary dual
_audit_block_doi 10.5517/ccdc.csd.cc2lnyv2
_audit_creation_date 2024-11-18
_audit_creation_method
;
Olex2 1.5
(compiled 2024.02.16 svn.r378c4104 for OlexSys, GUI svn.r6928)
;
_audit_update_record
;
2024-12-20 deposited with the CCDC.	2025-01-21 downloaded from the CCDC.
;
_cell_angle_alpha 74.121(5)
_cell_angle_beta 82.724(5)
_cell_angle_gamma 83.213(5)
_cell_formula_units_Z 1
_cell_length_a 9.4064(5)
_cell_length_b 9.6314(6)
_cell_length_c 12.6177(7)
_cell_measurement_reflns_used 3136
_cell_measurement_temperature 250.01(10)
_cell_measurement_theta_max 22.5420
_cell_measurement_theta_min 2.8530
_cell_volume 1086.46(11)
_computing_cell_refinement 'CrysAlisPro 1.171.41.93a (Rigaku OD, 2020)'
_computing_data_collection 'CrysAlisPro 1.171.41.93a (Rigaku OD, 2020)'
_computing_data_reduction 'CrysAlisPro 1.171.41.93a (Rigaku OD, 2020)'
_computing_molecular_graphics 'Olex2 1.5 (Dolomanov et al., 2009)'
_computing_publication_material 'Olex2 1.5 (Dolomanov et al., 2009)'
_computing_structure_refinement 'SHELXL 2014/7 (Sheldrick, 2015)'
_computing_structure_solution 'SHELXT 2014/4 (Sheldrick, 2014)'
_diffrn_ambient_environment N~2~
_diffrn_ambient_temperature 250.01(10)
_diffrn_detector 'CCD plate'
_diffrn_measured_fraction_theta_full 0.999
_diffrn_measured_fraction_theta_max 0.999
_diffrn_measurement_details
;
List of Runs (angles in degrees, time in seconds):

  # Type    Start    End  Width  t~exp~   \w     \q     \k     \f   Frames
#--------------------------------------------------------------------------
  1  \w    -69.00 119.00   0.50   20.00    --   29.89  54.00  80.00  376
  2  \w    -69.00 119.00   0.50   20.00    --   29.89  54.00-150.00  376
  3  \w    -69.00 119.00   0.50   20.00    --   29.89  54.00-180.00  376
  4  \w    -69.00 119.00   0.50   20.00    --   29.89  54.00-150.00  376
  5  \w    -69.00 -17.50   0.50   20.00    --   29.89  54.00 -30.00  103
;
_diffrn_measurement_device 'two-circle diffractometer'
_diffrn_measurement_device_type 'XtaLAB Mini (ROW)'
_diffrn_measurement_method '\w scans'
_diffrn_orient_matrix_type 'CrysAlisPro convention (1999,Acta A55,543-557)'
_diffrn_orient_matrix_UB_11 -0.0403862000
_diffrn_orient_matrix_UB_12 0.0169871000
_diffrn_orient_matrix_UB_13 0.0469325000
_diffrn_orient_matrix_UB_21 0.0397722000
_diffrn_orient_matrix_UB_22 0.0607519000
_diffrn_orient_matrix_UB_23 -0.0077312000
_diffrn_orient_matrix_UB_31 -0.0510938000
_diffrn_orient_matrix_UB_32 0.0439131000
_diffrn_orient_matrix_UB_33 -0.0344530000
_diffrn_radiation_monochromator graphite
_diffrn_radiation_probe x-ray
_diffrn_radiation_type 'Mo K\a'
_diffrn_radiation_wavelength 0.71073
_diffrn_reflns_av_R_equivalents 0.0359
_diffrn_reflns_av_unetI/netI 0.0376
_diffrn_reflns_Laue_measured_fraction_full 0.999
_diffrn_reflns_Laue_measured_fraction_max 0.999
_diffrn_reflns_limit_h_max 11
_diffrn_reflns_limit_h_min -11
_diffrn_reflns_limit_k_max 11
_diffrn_reflns_limit_k_min -11
_diffrn_reflns_limit_l_max 15
_diffrn_reflns_limit_l_min -12
_diffrn_reflns_number 13771
_diffrn_reflns_point_group_measured_fraction_full 0.999
_diffrn_reflns_point_group_measured_fraction_max 0.999
_diffrn_reflns_theta_full 25.000
_diffrn_reflns_theta_max 25.054
_diffrn_reflns_theta_min 2.630
_diffrn_source 'fine-focus sealed X-ray tube'
_diffrn_source_type 'Rigaku (Mo) X-ray Source'
_exptl_absorpt_coefficient_mu 0.215
_exptl_absorpt_correction_T_max 1.00000
_exptl_absorpt_correction_T_min 0.84122
_exptl_absorpt_correction_type multi-scan
_exptl_absorpt_process_details
;
CrysAlisPro 1.171.41.93a (Rigaku Oxford Diffraction, 2020)
Empirical absorption correction using spherical harmonics,
implemented in SCALE3 ABSPACK scaling algorithm.
;
_exptl_crystal_colour 'clear whiteish colourless'
_exptl_crystal_colour_lustre clear
_exptl_crystal_colour_modifier whiteish
_exptl_crystal_colour_primary colourless
_exptl_crystal_density_diffrn 1.172
_exptl_crystal_description plate
_exptl_crystal_F_000 412
_exptl_crystal_size_max 0.31
_exptl_crystal_size_mid 0.3
_exptl_crystal_size_min 0.29
_refine_diff_density_max 0.687
_refine_diff_density_min -0.528
_refine_diff_density_rms 0.070
_refine_ls_extinction_method none
_refine_ls_goodness_of_fit_ref 1.061
_refine_ls_hydrogen_treatment constr
_refine_ls_matrix_type full
_refine_ls_number_parameters 220
_refine_ls_number_reflns 3838
_refine_ls_number_restraints 0
_refine_ls_restrained_S_all 1.061
_refine_ls_R_factor_all 0.1129
_refine_ls_R_factor_gt 0.0813
_refine_ls_shift/su_max 0.000
_refine_ls_shift/su_mean 0.000
_refine_ls_structure_factor_coef Fsqd
_refine_ls_weighting_details 'w=1/[\s^2^(Fo^2^)+(0.1190P)^2^+1.4852P] where P=(Fo^2^+2Fc^2^)/3'
_refine_ls_weighting_scheme calc
_refine_ls_wR_factor_gt 0.2108
_refine_ls_wR_factor_ref 0.2518
_reflns_Friedel_coverage 0.000
_reflns_number_gt 2634
_reflns_number_total 3838
_reflns_threshold_expression 'I > 2\s(I)'
_cod_data_source_file d4dt03229b2.cif
_cod_data_source_block Compound_2
_cod_database_code 7717878
_shelx_shelxl_version_number 2014/7
_shelx_space_group_comment
;
The symmetry employed for this shelxl refinement is uniquely defined
by the following loop, which should always be used as a source of
symmetry information in preference to the above space-group names.
They are only intended as comments.
;
_olex2_refinement_description
;
1. Uiso/Uaniso restraints and constraints
Uanis(C3A) = Uanis(C4) = Uanis(C4A) = Uanis(C2) = Uanis(C2A) = Uanis(C3)
Uanis(C7) = Uanis(C8) = Uanis(C6)
2. Others
 Fixed Sof: C2(0.5) H2A(0.5) H2B(0.5) H2C(0.5) C3(0.5) H3A(0.5) H3B(0.5)
 H3C(0.5) C4(0.5) H4A(0.5) H4B(0.5) H4C(0.5) C3A(0.5) H3AA(0.5) H3AB(0.5)
 H3AC(0.5) C2A(0.5) H2AA(0.5) H2AB(0.5) H2AC(0.5) C4A(0.5) H4AA(0.5) H4AB(0.5)
 H4AC(0.5)
3.a Secondary CH2 refined with riding coordinates:
 C9(H9A,H9B), C10(H10A,H10B), C12(H12A,H12B), C11(H11A,H11B)
3.b Aromatic/amide H refined with riding coordinates:
 C14(H14), C18(H18), C15(H15), C17(H17), C16(H16)
3.c Idealised Me refined as rotating group:
 C7(H7A,H7B,H7C), C8(H8A,H8B,H8C), C6(H6A,H6B,H6C), C2(H2A,H2B,H2C), C3(H3A,
 H3B,H3C), C4(H4A,H4B,H4C), C3A(H3AA,H3AB,H3AC), C2A(H2AA,H2AB,H2AC), C4A(H4AA,
 H4AB,H4AC)
;
_olex2_submission_special_instructions 'No special instructions were received'
_oxdiff_exptl_absorpt_empirical_details
;
Empirical correction (ABSPACK) includes:
- Absorption correction using spherical harmonics
- Frame scaling
;
_oxdiff_exptl_absorpt_empirical_full_max 1.435
_oxdiff_exptl_absorpt_empirical_full_min 0.815

loop_
_space_group_symop_operation_xyz
'x, y, z'
'-x, -y, -z'

loop_
_atom_site_label
_atom_site_type_symbol
_atom_site_fract_x
_atom_site_fract_y
_atom_site_fract_z
_atom_site_U_iso_or_equiv
_atom_site_adp_type
_atom_site_occupancy
_atom_site_site_symmetry_order
_atom_site_calc_flag
_atom_site_refinement_flags_posn
_atom_site_refinement_flags_adp
_atom_site_refinement_flags_occupancy
_atom_site_disorder_assembly
_atom_site_disorder_group
P1 P 0.27541(12) 0.70960(12) 0.64657(9) 0.0535(4) Uani 1 1 d . . . . .
P2 P 0.71775(13) 0.39880(13) 0.14205(9) 0.0563(4) Uani 1 1 d . . . . .
O1 O 0.3825(3) 0.6197(3) 0.5699(2) 0.0641(9) Uani 1 1 d . . . . .
O2 O 0.6126(4) 0.5438(4) 0.0992(2) 0.0791(11) Uani 1 1 d . . . . .
N1 N 0.3760(4) 0.7138(4) 0.7488(3) 0.0569(9) Uani 1 1 d . . . . .
N2 N 0.2025(4) 0.5761(4) 0.7502(3) 0.0622(10) Uani 1 1 d . . . . .
N3 N 0.3217(6) 0.6948(6) 0.2722(3) 0.0978(18) Uani 1 1 d . . . . .
C13 C 0.2398(5) 0.8233(5) 0.2300(4) 0.0644(12) Uani 1 1 d . . . . .
C9 C 0.4048(6) 0.6894(6) 0.4512(4) 0.0733(14) Uani 1 1 d . . . . .
H9A H 0.5066 0.6750 0.4247 0.088 Uiso 1 1 calc R U . . .
H9B H 0.3780 0.7938 0.4374 0.088 Uiso 1 1 calc R U . . .
C5 C 0.4623(5) 0.8322(5) 0.7509(4) 0.0635(12) Uani 1 1 d . . . . .
C14 C 0.2418(6) 0.8878(5) 0.1161(4) 0.0714(13) Uani 1 1 d . . . . .
H14 H 0.3054 0.8471 0.0667 0.086 Uiso 1 1 calc R U . . .
C18 C 0.1463(5) 0.8913(5) 0.2997(4) 0.0645(12) Uani 1 1 d . . . . .
H18 H 0.1437 0.8537 0.3769 0.077 Uiso 1 1 calc R U . . .
C7 C 0.5700(7) 0.8571(7) 0.6496(5) 0.0914(10) Uani 1 1 d . . . . .
H7A H 0.6289 0.7676 0.6489 0.137 Uiso 1 1 calc R U . . .
H7B H 0.6308 0.9310 0.6511 0.137 Uiso 1 1 calc R U . . .
H7C H 0.5193 0.8887 0.5835 0.137 Uiso 1 1 calc R U . . .
C10 C 0.3147(6) 0.6249(6) 0.3905(4) 0.0787(15) Uani 1 1 d . . . . .
H10A H 0.3466 0.5218 0.4014 0.094 Uiso 1 1 calc R U . . .
H10B H 0.2144 0.6322 0.4223 0.094 Uiso 1 1 calc R U . . .
C1 C 0.0768(6) 0.4973(6) 0.7522(5) 0.0741(14) Uani 1 1 d . . . . .
C15 C 0.1528(6) 1.0091(6) 0.0749(5) 0.0799(15) Uani 1 1 d . . . . .
H15 H 0.1566 1.0501 -0.0020 0.096 Uiso 1 1 calc R U . . .
C8 C 0.5438(7) 0.7836(7) 0.8545(5) 0.0914(10) Uani 1 1 d . . . . .
H8A H 0.4755 0.7644 0.9201 0.137 Uiso 1 1 calc R U . . .
H8B H 0.6019 0.8596 0.8565 0.137 Uiso 1 1 calc R U . . .
H8C H 0.6057 0.6962 0.8526 0.137 Uiso 1 1 calc R U . . .
C12 C 0.5350(8) 0.6433(7) 0.1798(5) 0.103(2) Uani 1 1 d . . . . .
H12A H 0.5789 0.6214 0.2495 0.124 Uiso 1 1 calc R U . . .
H12B H 0.5352 0.7471 0.1432 0.124 Uiso 1 1 calc R U . . .
C17 C 0.0584(6) 1.0122(6) 0.2562(6) 0.0825(16) Uani 1 1 d . . . . .
H17 H -0.0039 1.0562 0.3044 0.099 Uiso 1 1 calc R U . . .
C16 C 0.0594(7) 1.0708(6) 0.1436(6) 0.0913(18) Uani 1 1 d . . . . .
H16 H -0.0034 1.1521 0.1149 0.110 Uiso 1 1 calc R U . . .
C11 C 0.3993(8) 0.5968(7) 0.1949(6) 0.110(2) Uani 1 1 d . . . . .
H11A H 0.3991 0.4932 0.2323 0.132 Uiso 1 1 calc R U . . .
H11B H 0.3561 0.6173 0.1249 0.132 Uiso 1 1 calc R U . . .
C6 C 0.3666(7) 0.9688(7) 0.7507(5) 0.0914(10) Uani 1 1 d . . . . .
H6A H 0.3182 0.9992 0.6836 0.137 Uiso 1 1 calc R U . . .
H6B H 0.4243 1.0445 0.7538 0.137 Uiso 1 1 calc R U . . .
H6C H 0.2956 0.9510 0.8146 0.137 Uiso 1 1 calc R U . . .
C2 C 0.0994(18) 0.4247(19) 0.6547(14) 0.109(2) Uani 0.5 1 d . . P A 1
H2A H 0.0965 0.4989 0.5851 0.164 Uiso 0.5 1 calc R U P A 1
H2B H 0.0238 0.3614 0.6622 0.164 Uiso 0.5 1 calc R U P A 1
H2C H 0.1921 0.3684 0.6560 0.164 Uiso 0.5 1 calc R U P A 1
C3 C 0.0813(16) 0.3581(17) 0.8586(13) 0.109(2) Uani 0.5 1 d . . P A 1
H3A H 0.1646 0.2920 0.8476 0.164 Uiso 0.5 1 calc R U P A 1
H3B H -0.0055 0.3092 0.8675 0.164 Uiso 0.5 1 calc R U P A 1
H3C H 0.0877 0.3898 0.9243 0.164 Uiso 0.5 1 calc R U P A 1
C4 C -0.0495(15) 0.5839(17) 0.7553(15) 0.109(2) Uani 0.5 1 d . . P A 1
H4A H -0.0665 0.6083 0.8258 0.164 Uiso 0.5 1 calc R U P A 1
H4B H -0.1283 0.5327 0.7467 0.164 Uiso 0.5 1 calc R U P A 1
H4C H -0.0430 0.6720 0.6957 0.164 Uiso 0.5 1 calc R U P A 1
C3A C -0.0049(16) 0.4619(18) 0.8651(13) 0.109(2) Uani 0.5 1 d . . P A 2
H3AA H 0.0617 0.4196 0.9204 0.164 Uiso 0.5 1 calc R U P A 2
H3AB H -0.0741 0.3934 0.8683 0.164 Uiso 0.5 1 calc R U P A 2
H3AC H -0.0551 0.5498 0.8795 0.164 Uiso 0.5 1 calc R U P A 2
C2A C 0.1234(18) 0.3716(18) 0.7082(14) 0.109(2) Uani 0.5 1 d . . P A 2
H2AA H 0.1826 0.4018 0.6386 0.164 Uiso 0.5 1 calc R U P A 2
H2AB H 0.0397 0.3300 0.6962 0.164 Uiso 0.5 1 calc R U P A 2
H2AC H 0.1788 0.2998 0.7608 0.164 Uiso 0.5 1 calc R U P A 2
C4A C -0.0324(15) 0.6021(17) 0.6671(14) 0.109(2) Uani 0.5 1 d . . P A 2
H4AA H -0.0554 0.6937 0.6861 0.164 Uiso 0.5 1 calc R U P A 2
H4AB H -0.1201 0.5556 0.6728 0.164 Uiso 0.5 1 calc R U P A 2
H4AC H 0.0134 0.6192 0.5919 0.164 Uiso 0.5 1 calc R U P A 2

loop_
_atom_site_aniso_label
_atom_site_aniso_U_11
_atom_site_aniso_U_22
_atom_site_aniso_U_33
_atom_site_aniso_U_23
_atom_site_aniso_U_13
_atom_site_aniso_U_12
P1 0.0553(7) 0.0544(7) 0.0491(7) -0.0137(5) -0.0073(5) 0.0040(5)
P2 0.0597(7) 0.0600(7) 0.0473(7) -0.0168(5) 0.0022(5) 0.0008(5)
O1 0.078(2) 0.0649(19) 0.0424(16) -0.0110(14) -0.0053(14) 0.0142(15)
O2 0.093(3) 0.082(2) 0.0455(18) -0.0084(16) 0.0055(16) 0.0257(19)
N1 0.059(2) 0.064(2) 0.047(2) -0.0130(17) -0.0046(16) -0.0097(17)
N2 0.069(2) 0.069(2) 0.051(2) -0.0172(18) -0.0030(17) -0.0157(19)
N3 0.137(4) 0.100(3) 0.045(2) -0.025(2) -0.019(2) 0.063(3)
C13 0.070(3) 0.067(3) 0.057(3) -0.020(2) -0.017(2) 0.011(2)
C9 0.072(3) 0.084(3) 0.055(3) -0.010(2) -0.004(2) 0.009(3)
C5 0.065(3) 0.066(3) 0.062(3) -0.018(2) -0.009(2) -0.011(2)
C14 0.081(3) 0.071(3) 0.061(3) -0.018(2) -0.019(2) 0.012(3)
C18 0.064(3) 0.067(3) 0.067(3) -0.029(2) -0.013(2) 0.009(2)
C7 0.095(2) 0.091(2) 0.095(3) -0.029(2) -0.011(2) -0.0216(19)
C10 0.098(4) 0.080(3) 0.055(3) -0.021(2) -0.017(3) 0.024(3)
C1 0.068(3) 0.076(3) 0.082(3) -0.028(3) 0.004(3) -0.017(3)
C15 0.088(4) 0.071(3) 0.079(4) -0.011(3) -0.035(3) 0.009(3)
C8 0.095(2) 0.091(2) 0.095(3) -0.029(2) -0.011(2) -0.0216(19)
C12 0.123(5) 0.105(5) 0.078(4) 0.012(3) -0.042(4) -0.044(4)
C17 0.068(3) 0.074(3) 0.110(5) -0.038(3) -0.017(3) 0.015(3)
C16 0.079(4) 0.071(3) 0.120(5) -0.016(4) -0.037(4) 0.014(3)
C11 0.145(6) 0.086(4) 0.097(5) 0.017(4) -0.066(4) -0.040(4)
C6 0.095(2) 0.091(2) 0.095(3) -0.029(2) -0.011(2) -0.0216(19)
C2 0.089(4) 0.118(5) 0.129(6) -0.036(5) -0.002(4) -0.043(4)
C3 0.089(4) 0.118(5) 0.129(6) -0.036(5) -0.002(4) -0.043(4)
C4 0.089(4) 0.118(5) 0.129(6) -0.036(5) -0.002(4) -0.043(4)
C3A 0.089(4) 0.118(5) 0.129(6) -0.036(5) -0.002(4) -0.043(4)
C2A 0.089(4) 0.118(5) 0.129(6) -0.036(5) -0.002(4) -0.043(4)
C4A 0.089(4) 0.118(5) 0.129(6) -0.036(5) -0.002(4) -0.043(4)

loop_
_atom_type_symbol
_atom_type_description
_atom_type_scat_dispersion_real
_atom_type_scat_dispersion_imag
_atom_type_scat_source
C C 0.0033 0.0016 'International Tables Vol C Tables 4.2.6.8 and 6.1.1.4'
H H 0.0000 0.0000 'International Tables Vol C Tables 4.2.6.8 and 6.1.1.4'
N N 0.0061 0.0033 'International Tables Vol C Tables 4.2.6.8 and 6.1.1.4'
O O 0.0106 0.0060 'International Tables Vol C Tables 4.2.6.8 and 6.1.1.4'
P P 0.1023 0.0942 'International Tables Vol C Tables 4.2.6.8 and 6.1.1.4'

loop_
_geom_angle_atom_site_label_1
_geom_angle_atom_site_label_2
_geom_angle_atom_site_label_3
_geom_angle
_geom_angle_site_symmetry_1
_geom_angle_site_symmetry_3
_geom_angle_publ_flag
O1 P1 P2 114.48(11) . 2_666 ?
O1 P1 N1 104.23(17) . . ?
O1 P1 N2 103.34(18) . . ?
N1 P1 P2 41.02(13) . 2_666 ?
N2 P1 P2 40.95(13) . 2_666 ?
N2 P1 N1 81.20(18) . . ?
O2 P2 P1 118.44(12) . 2_666 ?
O2 P2 N1 107.40(18) . 2_666 ?
O2 P2 N2 106.4(2) . 2_666 ?
N1 P2 P1 40.63(12) 2_666 2_666 ?
N2 P2 P1 40.50(13) 2_666 2_666 ?
N2 P2 N1 80.37(18) 2_666 2_666 ?
C9 O1 P1 117.1(3) . . ?
P2 O2 C12 123.2(3) . . ?
P1 N1 P2 98.35(19) . 2_666 ?
C5 N1 P1 126.9(3) . . ?
C5 N1 P2 128.2(3) . 2_666 ?
P1 N2 P2 98.5(2) . 2_666 ?
C1 N2 P1 129.1(3) . . ?
C1 N2 P2 129.8(3) . 2_666 ?
C13 N3 C10 121.7(4) . . ?
C13 N3 C11 121.8(4) . . ?
C10 N3 C11 115.0(4) . . ?
N3 C13 C14 122.0(4) . . ?
N3 C13 C18 121.2(4) . . ?
C14 C13 C18 116.7(4) . . ?
O1 C9 H9A 109.8 . . ?
O1 C9 H9B 109.8 . . ?
O1 C9 C10 109.3(4) . . ?
H9A C9 H9B 108.3 . . ?
C10 C9 H9A 109.8 . . ?
C10 C9 H9B 109.8 . . ?
N1 C5 C7 108.1(4) . . ?
N1 C5 C8 108.6(4) . . ?
N1 C5 C6 110.5(4) . . ?
C7 C5 C8 108.9(4) . . ?
C6 C5 C7 110.0(5) . . ?
C6 C5 C8 110.8(5) . . ?
C13 C14 H14 119.3 . . ?
C15 C14 C13 121.5(5) . . ?
C15 C14 H14 119.3 . . ?
C13 C18 H18 119.7 . . ?
C17 C18 C13 120.5(5) . . ?
C17 C18 H18 119.7 . . ?
C5 C7 H7A 109.5 . . ?
C5 C7 H7B 109.5 . . ?
C5 C7 H7C 109.5 . . ?
H7A C7 H7B 109.5 . . ?
H7A C7 H7C 109.5 . . ?
H7B C7 H7C 109.5 . . ?
N3 C10 C9 113.3(5) . . ?
N3 C10 H10A 108.9 . . ?
N3 C10 H10B 108.9 . . ?
C9 C10 H10A 108.9 . . ?
C9 C10 H10B 108.9 . . ?
H10A C10 H10B 107.7 . . ?
N2 C1 C2 109.5(7) . . ?
N2 C1 C3 106.9(6) . . ?
N2 C1 C3A 111.3(6) . . ?
N2 C1 C4A 108.4(6) . . ?
C2 C1 C3 101.9(9) . . ?
C4 C1 N2 111.8(7) . . ?
C4 C1 C2 114.1(10) . . ?
C4 C1 C3 112.1(9) . . ?
C3A C1 C4A 107.1(9) . . ?
C2A C1 N2 109.2(7) . . ?
C2A C1 C3A 114.4(9) . . ?
C2A C1 C4A 106.1(9) . . ?
C14 C15 H15 119.6 . . ?
C16 C15 C14 120.9(5) . . ?
C16 C15 H15 119.6 . . ?
C5 C8 H8A 109.5 . . ?
C5 C8 H8B 109.5 . . ?
C5 C8 H8C 109.5 . . ?
H8A C8 H8B 109.5 . . ?
H8A C8 H8C 109.5 . . ?
H8B C8 H8C 109.5 . . ?
O2 C12 H12A 112.1 . . ?
O2 C12 H12B 112.1 . . ?
H12A C12 H12B 109.7 . . ?
C11 C12 O2 98.6(5) . . ?
C11 C12 H12A 112.1 . . ?
C11 C12 H12B 112.1 . . ?
C18 C17 H17 119.3 . . ?
C18 C17 C16 121.5(5) . . ?
C16 C17 H17 119.3 . . ?
C15 C16 C17 118.9(5) . . ?
C15 C16 H16 120.6 . . ?
C17 C16 H16 120.6 . . ?
N3 C11 H11A 112.0 . . ?
N3 C11 H11B 112.0 . . ?
C12 C11 N3 99.1(6) . . ?
C12 C11 H11A 112.0 . . ?
C12 C11 H11B 112.0 . . ?
H11A C11 H11B 109.6 . . ?
C5 C6 H6A 109.5 . . ?
C5 C6 H6B 109.5 . . ?
C5 C6 H6C 109.5 . . ?
H6A C6 H6B 109.5 . . ?
H6A C6 H6C 109.5 . . ?
H6B C6 H6C 109.5 . . ?
C1 C2 H2A 109.5 . . ?
C1 C2 H2B 109.5 . . ?
C1 C2 H2C 109.5 . . ?
H2A C2 H2B 109.5 . . ?
H2A C2 H2C 109.5 . . ?
H2B C2 H2C 109.5 . . ?
C1 C3 H3A 109.5 . . ?
C1 C3 H3B 109.5 . . ?
C1 C3 H3C 109.5 . . ?
H3A C3 H3B 109.5 . . ?
H3A C3 H3C 109.5 . . ?
H3B C3 H3C 109.5 . . ?
C1 C4 H4A 109.5 . . ?
C1 C4 H4B 109.5 . . ?
C1 C4 H4C 109.5 . . ?
H4A C4 H4B 109.5 . . ?
H4A C4 H4C 109.5 . . ?
H4B C4 H4C 109.5 . . ?
C1 C3A H3AA 109.5 . . ?
C1 C3A H3AB 109.5 . . ?
C1 C3A H3AC 109.5 . . ?
H3AA C3A H3AB 109.5 . . ?
H3AA C3A H3AC 109.5 . . ?
H3AB C3A H3AC 109.5 . . ?
C1 C2A H2AA 109.5 . . ?
C1 C2A H2AB 109.5 . . ?
C1 C2A H2AC 109.5 . . ?
H2AA C2A H2AB 109.5 . . ?
H2AA C2A H2AC 109.5 . . ?
H2AB C2A H2AC 109.5 . . ?
C1 C4A H4AA 109.5 . . ?
C1 C4A H4AB 109.5 . . ?
C1 C4A H4AC 109.5 . . ?
H4AA C4A H4AB 109.5 . . ?
H4AA C4A H4AC 109.5 . . ?
H4AB C4A H4AC 109.5 . . ?

loop_
_geom_bond_atom_site_label_1
_geom_bond_atom_site_label_2
_geom_bond_distance
_geom_bond_site_symmetry_2
_geom_bond_publ_flag
P1 P2 2.5907(15) 2_666 ?
P1 O1 1.646(3) . ?
P1 N1 1.705(4) . ?
P1 N2 1.701(4) . ?
P2 P1 2.5908(16) 2_666 ?
P2 O2 1.618(3) . ?
P2 N1 1.719(4) 2_666 ?
P2 N2 1.717(4) 2_666 ?
O1 C9 1.463(5) . ?
O2 C12 1.632(8) . ?
N1 P2 1.719(4) 2_666 ?
N1 C5 1.483(6) . ?
N2 P2 1.717(4) 2_666 ?
N2 C1 1.473(6) . ?
N3 C13 1.388(6) . ?
N3 C10 1.457(6) . ?
N3 C11 1.592(9) . ?
C13 C14 1.399(7) . ?
C13 C18 1.400(6) . ?
C9 H9A 0.9800 . ?
C9 H9B 0.9800 . ?
C9 C10 1.497(8) . ?
C5 C7 1.510(7) . ?
C5 C8 1.533(7) . ?
C5 C6 1.503(8) . ?
C14 H14 0.9400 . ?
C14 C15 1.372(7) . ?
C18 H18 0.9400 . ?
C18 C17 1.370(7) . ?
C7 H7A 0.9700 . ?
C7 H7B 0.9700 . ?
C7 H7C 0.9700 . ?
C10 H10A 0.9800 . ?
C10 H10B 0.9800 . ?
C1 C2 1.554(18) . ?
C1 C3 1.617(16) . ?
C1 C4 1.371(16) . ?
C1 C3A 1.502(15) . ?
C1 C2A 1.464(18) . ?
C1 C4A 1.633(17) . ?
C15 H15 0.9400 . ?
C15 C16 1.357(8) . ?
C8 H8A 0.9700 . ?
C8 H8B 0.9700 . ?
C8 H8C 0.9700 . ?
C12 H12A 0.9800 . ?
C12 H12B 0.9800 . ?
C12 C11 1.376(9) . ?
C17 H17 0.9400 . ?
C17 C16 1.377(9) . ?
C16 H16 0.9400 . ?
C11 H11A 0.9800 . ?
C11 H11B 0.9800 . ?
C6 H6A 0.9700 . ?
C6 H6B 0.9700 . ?
C6 H6C 0.9700 . ?
C2 H2A 0.9700 . ?
C2 H2B 0.9700 . ?
C2 H2C 0.9700 . ?
C3 H3A 0.9700 . ?
C3 H3B 0.9700 . ?
C3 H3C 0.9700 . ?
C4 H4A 0.9700 . ?
C4 H4B 0.9700 . ?
C4 H4C 0.9700 . ?
C3A H3AA 0.9700 . ?
C3A H3AB 0.9700 . ?
C3A H3AC 0.9700 . ?
C2A H2AA 0.9700 . ?
C2A H2AB 0.9700 . ?
C2A H2AC 0.9700 . ?
C4A H4AA 0.9700 . ?
C4A H4AB 0.9700 . ?
C4A H4AC 0.9700 . ?

loop_
_geom_torsion_atom_site_label_1
_geom_torsion_atom_site_label_2
_geom_torsion_atom_site_label_3
_geom_torsion_atom_site_label_4
_geom_torsion
_geom_torsion_site_symmetry_1
_geom_torsion_site_symmetry_2
_geom_torsion_site_symmetry_3
_geom_torsion_site_symmetry_4
_geom_torsion_publ_flag
P1 P2 O2 C12 12.5(4) 2_666 . . . ?
P1 O1 C9 C10 -101.7(4) . . . . ?
P1 N1 C5 C7 -57.7(5) . . . . ?
P1 N1 C5 C8 -175.6(3) . . . . ?
P1 N1 C5 C6 62.7(5) . . . . ?
P1 N2 C1 C2 56.6(9) . . . . ?
P1 N2 C1 C3 166.3(7) . . . . ?
P1 N2 C1 C4 -70.8(10) . . . . ?
P1 N2 C1 C3A -145.0(8) . . . . ?
P1 N2 C1 C2A 87.7(8) . . . . ?
P1 N2 C1 C4A -27.5(8) . . . . ?
P2 P1 O1 C9 -168.6(3) 2_666 . . . ?
P2 P1 N1 C5 -153.2(5) 2_666 . . . ?
P2 P1 N2 C1 163.2(5) 2_666 . . . ?
P2 O2 C12 C11 -102.4(5) . . . . ?
P2 N1 C5 C7 156.9(4) 2_666 . . . ?
P2 N1 C5 C8 39.0(6) 2_666 . . . ?
P2 N1 C5 C6 -82.7(5) 2_666 . . . ?
P2 N2 C1 C2 -145.2(8) 2_666 . . . ?
P2 N2 C1 C3 -35.6(8) 2_666 . . . ?
P2 N2 C1 C4 87.4(10) 2_666 . . . ?
P2 N2 C1 C3A 13.1(10) 2_666 . . . ?
P2 N2 C1 C2A -114.1(8) 2_666 . . . ?
P2 N2 C1 C4A 130.7(7) 2_666 . . . ?
O1 P1 N1 P2 -111.09(18) . . . 2_666 ?
O1 P1 N1 C5 95.7(4) . . . . ?
O1 P1 N2 P2 112.12(19) . . . 2_666 ?
O1 P1 N2 C1 -84.7(4) . . . . ?
O1 C9 C10 N3 175.8(4) . . . . ?
O2 C12 C11 N3 -179.2(3) . . . . ?
N1 P1 O1 C9 -126.3(4) . . . . ?
N1 P1 N2 P2 9.48(19) . . . 2_666 ?
N1 P1 N2 C1 172.7(4) . . . . ?
N1 P2 O2 C12 55.2(4) 2_666 . . . ?
N2 P1 O1 C9 149.5(4) . . . . ?
N2 P1 N1 P2 -9.46(18) . . . 2_666 ?
N2 P1 N1 C5 -162.7(4) . . . . ?
N2 P2 O2 C12 -29.6(4) 2_666 . . . ?
N3 C13 C14 C15 175.3(5) . . . . ?
N3 C13 C18 C17 -175.2(5) . . . . ?
C13 N3 C10 C9 -81.3(7) . . . . ?
C13 N3 C11 C12 97.9(7) . . . . ?
C13 C14 C15 C16 0.0(9) . . . . ?
C13 C18 C17 C16 -0.2(9) . . . . ?
C14 C13 C18 C17 2.2(8) . . . . ?
C14 C15 C16 C17 2.0(9) . . . . ?
C18 C13 C14 C15 -2.1(8) . . . . ?
C18 C17 C16 C15 -1.9(9) . . . . ?
C10 N3 C13 C14 -177.4(6) . . . . ?
C10 N3 C13 C18 -0.2(9) . . . . ?
C10 N3 C11 C12 -95.8(6) . . . . ?
C11 N3 C13 C14 -12.0(9) . . . . ?
C11 N3 C13 C18 165.2(5) . . . . ?
C11 N3 C10 C9 112.3(6) . . . . ?
